data_1567331
loop_
_publ_author_name
'Font, Pau'
'Vald\'es, Hugo'
'Guisado-Barrios, Gregorio'
'Ribas, Xavi'

_publ_section_title
;
 Hemilabile MIC^N ligands allow oxidant-free Au(i)/Au(iii)
 arylation-lactonization of \g-alkenoic acids
;
_journal_issue 32
_journal_name_full 'Chemical Science'
_journal_page_first 9351
_journal_page_last 9360
_journal_paper_doi 10.1039/D2SC01966C
_journal_volume 13
_journal_year 2022
_chemical_formula_moiety 'C37 H44 N5 O, Cl, H2 O'
_chemical_formula_sum 'C37 H46 Cl N5 O2'
_chemical_formula_weight 628.24
_space_group_crystal_system monoclinic
_space_group_IT_number 14
_space_group_name_Hall '-P 2ybc'
_space_group_name_H-M_alt 'P 1 21/c 1'
_atom_sites_solution_hydrogens mixed
_audit_update_record
;
2022-03-31 deposited with the CCDC.	2022-07-08 downloaded from the CCDC.
;
_cell_angle_alpha 90
_cell_angle_beta 97.78(2)
_cell_angle_gamma 90
_cell_formula_units_Z 4
_cell_length_a 11.589(10)
_cell_length_b 11.486(9)
_cell_length_c 26.60(3)
_cell_measurement_reflns_used 9889
_cell_measurement_temperature 100.(2)
_cell_measurement_theta_max 28.2983
_cell_measurement_theta_min 2.8240
_cell_volume 3508(6)
_computing_cell_refinement 'SAINT V8.38A (Bruker AXS Inc., 2017)'
_computing_data_collection 'Bruker Instrument Service vV6.2.9'
_computing_data_reduction 'SAINT V8.38A (Bruker AXS Inc., 2017)'
_computing_molecular_graphics 'shelXle (C.B. Huebschle, rev 882)'
_computing_structure_refinement 'SHELXL-2017/1 (Sheldrick, 2017)'
_computing_structure_solution 'SHELXT 2014/5 (Sheldrick, 2014)'
_diffrn_ambient_temperature 100.(2)
_diffrn_detector_area_resol_mean 7.3910
_diffrn_measured_fraction_theta_full 0.998
_diffrn_measured_fraction_theta_max 0.998
_diffrn_measurement_device_type 'D8 QUEST ECO'
_diffrn_measurement_method 'omega scans'
_diffrn_radiation_monochromator 'doubly curved silicon crystal Bruker Triumph'
_diffrn_radiation_type 'Mo K\a'
_diffrn_radiation_wavelength 0.71076
_diffrn_reflns_av_R_equivalents 0.0451
_diffrn_reflns_av_unetI/netI 0.0204
_diffrn_reflns_limit_h_max 15
_diffrn_reflns_limit_h_min -15
_diffrn_reflns_limit_k_max 14
_diffrn_reflns_limit_k_min -14
_diffrn_reflns_limit_l_max 34
_diffrn_reflns_limit_l_min -34
_diffrn_reflns_number 107985
_diffrn_reflns_theta_full 27.50
_diffrn_reflns_theta_max 27.50
_diffrn_reflns_theta_min 3.07
_diffrn_source_type 'Ceramic x-ray tube'
_exptl_absorpt_coefficient_mu 0.148
_exptl_absorpt_correction_T_max 0.99
_exptl_absorpt_correction_T_min 0.94
_exptl_absorpt_correction_type multi-scan
_exptl_absorpt_process_details
;
SADABS-2016/2 - Bruker AXS area detector scaling and absorption correction
;
_exptl_crystal_colour colourless
_exptl_crystal_density_diffrn 1.190
_exptl_crystal_density_method 'not measured'
_exptl_crystal_description prism
_exptl_crystal_F_000 1344
_exptl_crystal_size_max 0.190
_exptl_crystal_size_mid 0.090
_exptl_crystal_size_min 0.080
_refine_diff_density_max 1.307
_refine_diff_density_min -0.508
_refine_ls_extinction_method none
_refine_ls_goodness_of_fit_ref 1.123
_refine_ls_hydrogen_treatment mixed
_refine_ls_matrix_type full
_refine_ls_number_parameters 423
_refine_ls_number_reflns 8030
_refine_ls_number_restraints 0
_refine_ls_restrained_S_all 1.123
_refine_ls_R_factor_all 0.0697
_refine_ls_R_factor_gt 0.0602
_refine_ls_shift/su_max 0.000
_refine_ls_shift/su_mean 0.000
_refine_ls_structure_factor_coef Fsqd
_refine_ls_weighting_details 'w=1/[\s^2^(Fo^2^)+(0.0509P)^2^+4.4012P] where P=(Fo^2^+2Fc^2^)/3'
_refine_ls_weighting_scheme calc
_refine_ls_wR_factor_gt 0.1425
_refine_ls_wR_factor_ref 0.1481
_reflns_number_gt 6967
_reflns_number_total 8030
_reflns_threshold_expression 'I > 2\s(I)'
_cod_data_source_file d2sc01966c2.cif
_cod_data_source_block PFL4P5_10
_cod_depositor_comments
;
The following automatic conversions were performed:

data item '_exptl_absorpt_correction_type' value 'Multi-Scan' was
changed to 'multi-scan' in accordance with the
/home/data/users/saulius/crontab/automatic-downloads/rss-feeds/RSC/lib/dictionaries/cif_core.dic
dictionary named 'cif_core.dic' version 2.4.2 last updated on
2011-04-26.

Automatic conversion script
Id: cif_fix_values 7556 2019-12-06 15:28:31Z antanas 

 Adding full bibliography for 1567327--1567338.cif.
;
_cod_original_cell_volume 3508.(5)
_cod_database_code 1567331

loop_
_space_group_symop_operation_xyz
'x, y, z'
'-x, y+1/2, -z+1/2'
'-x, -y, -z'
'x, -y-1/2, z-1/2'

loop_
_atom_site_type_symbol
_atom_site_label
_atom_site_fract_x
_atom_site_fract_y
_atom_site_fract_z
_atom_site_U_iso_or_equiv
_atom_site_adp_type
_atom_site_calc_flag
_atom_site_refinement_flags_adp
_atom_site_refinement_flags_occupancy
_atom_site_refinement_flags_posn
_atom_site_occupancy
_atom_site_disorder_assembly
_atom_site_disorder_group
N N1 0.29704(13) 0.36639(13) 0.33058(6) 0.0140(3) Uani d . . . 1 . .
N N2 0.38190(13) 0.28851(14) 0.33254(6) 0.0152(3) Uani d . . . 1 . .
N N3 0.41775(13) 0.27504(13) 0.38178(6) 0.0141(3) Uani d . . . 1 . .
C C4 0.35702(15) 0.34237(16) 0.41175(7) 0.0145(4) Uani d . . . 1 . .
C C5 0.27864(15) 0.40359(16) 0.37760(7) 0.0143(3) Uani d . . . 1 . .
C C6 0.23867(16) 0.39890(17) 0.28031(7) 0.0162(4) Uani d . . . 1 . .
C C7 0.28949(17) 0.48613(17) 0.25408(7) 0.0185(4) Uani d . . . 1 . .
C C8 0.23305(19) 0.51213(19) 0.20536(8) 0.0247(4) Uani d . . . 1 . .
H H8 0.263917 0.571036 0.185942 0.03 Uiso calc U . R 1 . .
C C9 0.1329(2) 0.4533(2) 0.18500(8) 0.0280(5) Uani d . . . 1 . .
H H9 0.096218 0.472153 0.151871 0.034 Uiso calc U . R 1 . .
C C10 0.08602(19) 0.3675(2) 0.21255(8) 0.0263(5) Uani d . . . 1 . .
H H10 0.017556 0.327958 0.197981 0.032 Uiso calc U . R 1 . .
C C11 0.13766(17) 0.33766(18) 0.26159(8) 0.0205(4) Uani d . . . 1 . .
C C12 0.39670(18) 0.55417(18) 0.27672(8) 0.0212(4) Uani d . . . 1 . .
H H12 0.431329 0.513997 0.308576 0.025 Uiso calc U . R 1 . .
C C13 0.4887(2) 0.5573(2) 0.24042(9) 0.0350(5) Uani d . . . 1 . .
H H13A 0.510231 0.477515 0.232464 0.053 Uiso calc U . R 1 . .
H H13B 0.557832 0.59888 0.256508 0.053 Uiso calc U . R 1 . .
H H13C 0.456903 0.597394 0.209068 0.053 Uiso calc U . R 1 . .
C C14 0.3605(2) 0.6777(2) 0.29076(9) 0.0310(5) Uani d . . . 1 . .
H H14A 0.324511 0.718012 0.260133 0.047 Uiso calc U . R 1 . .
H H14B 0.429386 0.720928 0.305925 0.047 Uiso calc U . R 1 . .
H H14C 0.304443 0.672626 0.315167 0.047 Uiso calc U . R 1 . .
C C15 0.08656(18) 0.24482(19) 0.29268(9) 0.0261(4) Uani d . . . 1 . .
H H15 0.118141 0.25875 0.329062 0.031 Uiso calc U . R 1 . .
C C16 0.1252(2) 0.1227(2) 0.27900(11) 0.0409(6) Uani d . . . 1 . .
H H16A 0.091224 0.103898 0.244175 0.061 Uiso calc U . R 1 . .
H H16B 0.098674 0.065757 0.30239 0.061 Uiso calc U . R 1 . .
H H16C 0.21031 0.12015 0.281662 0.061 Uiso calc U . R 1 . .
C C17 -0.0464(2) 0.2541(3) 0.28822(12) 0.0448(7) Uani d . . . 1 . .
H H17A -0.081089 0.228364 0.254395 0.067 Uiso calc U . R 1 . .
H H17B -0.068426 0.33515 0.293397 0.067 Uiso calc U . R 1 . .
H H17C -0.074677 0.204709 0.313998 0.067 Uiso calc U . R 1 . .
C C18 0.51031(16) 0.19122(16) 0.39692(7) 0.0158(4) Uani d . . . 1 . .
C C19 0.47761(17) 0.07592(17) 0.40428(7) 0.0185(4) Uani d . . . 1 . .
C C20 0.56932(19) -0.00296(18) 0.41683(8) 0.0238(4) Uani d . . . 1 . .
H H20 0.552136 -0.082614 0.421934 0.029 Uiso calc U . R 1 . .
C C21 0.68440(18) 0.03279(19) 0.42193(8) 0.0236(4) Uani d . . . 1 . .
H H21 0.744757 -0.022568 0.430517 0.028 Uiso calc U . R 1 . .
C C22 0.71287(17) 0.14867(18) 0.41465(7) 0.0208(4) Uani d . . . 1 . .
H H22 0.792325 0.171649 0.418491 0.025 Uiso calc U . R 1 . .
C C23 0.62554(16) 0.23165(17) 0.40173(7) 0.0174(4) Uani d . . . 1 . .
C C24 0.35162(18) 0.03530(18) 0.40113(8) 0.0217(4) Uani d . . . 1 . .
H H24 0.299547 0.102026 0.389237 0.026 Uiso calc U . R 1 . .
C C25 0.3254(2) -0.0655(2) 0.36363(10) 0.0322(5) Uani d . . . 1 . .
H H25A 0.341671 -0.041232 0.329985 0.048 Uiso calc U . R 1 . .
H H25B 0.243181 -0.087492 0.361769 0.048 Uiso calc U . R 1 . .
H H25C 0.374467 -0.13242 0.375148 0.048 Uiso calc U . R 1 . .
C C26 0.3260(2) -0.0011(2) 0.45409(9) 0.0310(5) Uani d . . . 1 . .
H H26A 0.243096 -0.019886 0.452615 0.046 Uiso calc U . R 1 . .
H H26B 0.345754 0.063036 0.478007 0.046 Uiso calc U . R 1 . .
H H26C 0.372725 -0.069662 0.465429 0.046 Uiso calc U . R 1 . .
C C27 0.65559(17) 0.35787(18) 0.39097(8) 0.0209(4) Uani d . . . 1 . .
H H27 0.587953 0.407538 0.397023 0.025 Uiso calc U . R 1 . .
C C28 0.7635(2) 0.4019(2) 0.42560(10) 0.0341(5) Uani d . . . 1 . .
H H28A 0.831926 0.357216 0.419037 0.051 Uiso calc U . R 1 . .
H H28B 0.751772 0.392148 0.461161 0.051 Uiso calc U . R 1 . .
H H28C 0.775695 0.484512 0.418728 0.051 Uiso calc U . R 1 . .
C C29 0.6735(2) 0.3718(2) 0.33489(9) 0.0297(5) Uani d . . . 1 . .
H H29A 0.60419 0.343793 0.313023 0.045 Uiso calc U . R 1 . .
H H29B 0.741452 0.32632 0.328342 0.045 Uiso calc U . R 1 . .
H H29C 0.686238 0.454109 0.327668 0.045 Uiso calc U . R 1 . .
C C30 0.37042(17) 0.33504(15) 0.46839(8) 0.0182(4) Uani d . . . 1 . .
C C31 0.27112(16) 0.30164(17) 0.48928(7) 0.0186(4) Uani d . . . 1 . .
H H31 0.200252 0.286432 0.467878 0.022 Uiso calc U . R 1 . .
C C32 0.27684(17) 0.29084(17) 0.54159(7) 0.0193(4) Uani d . . . 1 . .
H H32 0.210443 0.26669 0.556257 0.023 Uiso calc U . R 1 . .
C C33 0.38145(17) 0.31594(16) 0.57237(7) 0.0176(4) Uani d . . . 1 . .
C C34 0.47964(17) 0.34818(17) 0.55085(7) 0.0189(4) Uani d . . . 1 . .
H H34 0.551008 0.364384 0.571721 0.023 Uiso calc U . R 1 . .
C C35 0.47167(19) 0.35636(16) 0.49814(7) 0.0205(4) Uani d . . . 1 . .
H H35 0.538532 0.377236 0.48307 0.025 Uiso calc U . R 1 . .
O O36 0.39620(13) 0.31041(14) 0.62429(5) 0.0253(3) Uani d . . . 1 . .
C C37 0.3013(2) 0.2649(2) 0.64758(8) 0.0292(5) Uani d . . . 1 . .
H H37A 0.234986 0.318444 0.641667 0.044 Uiso calc U . R 1 . .
H H37B 0.32541 0.256507 0.684159 0.044 Uiso calc U . R 1 . .
H H37C 0.278589 0.188757 0.632867 0.044 Uiso calc U . R 1 . .
C C38 0.19411(16) 0.49598(17) 0.38666(7) 0.0170(4) Uani d . . . 1 . .
N N39 0.23160(16) 0.57238(16) 0.42295(7) 0.0259(4) Uani d . . . 1 . .
C C40 0.1552(2) 0.6572(2) 0.43003(9) 0.0310(5) Uani d . . . 1 . .
H H40 0.177605 0.714793 0.455088 0.037 Uiso calc U . R 1 . .
C C41 0.0462(2) 0.6640(2) 0.40256(9) 0.0352(6) Uani d . . . 1 . .
H H41 -0.006714 0.72433 0.408141 0.042 Uiso calc U . R 1 . .
C C42 0.0170(2) 0.5782(3) 0.36621(10) 0.0406(6) Uani d . . . 1 . .
H H42 -0.058227 0.579832 0.346931 0.049 Uiso calc U . R 1 . .
N N43 0.09120(16) 0.49306(19) 0.35726(7) 0.0305(4) Uani d . . . 1 . .
Cl Cl1S 0.03066(5) 0.13820(6) 0.42191(2) 0.03386(15) Uani d . . . 1 . .
O O1W 0.04608(18) 0.11630(17) 0.54478(8) 0.0392(4) Uani d . . . 1 . .
H H1W 0.016(2) 0.048(3) 0.5520(10) 0.031(7) Uiso d . . . 1 . .
H H2W 0.032(3) 0.123(3) 0.5113(15) 0.064(11) Uiso d . . . 1 . .

loop_
_atom_site_aniso_label
_atom_site_aniso_U_11
_atom_site_aniso_U_22
_atom_site_aniso_U_33
_atom_site_aniso_U_12
_atom_site_aniso_U_13
_atom_site_aniso_U_23
N1 0.0145(7) 0.0129(7) 0.0148(7) 0.0016(6) 0.0029(6) 0.0007(6)
N2 0.0166(7) 0.0135(7) 0.0156(7) 0.0025(6) 0.0027(6) 0.0008(6)
N3 0.0157(7) 0.0129(7) 0.0138(7) 0.0029(6) 0.0024(6) 0.0001(6)
C4 0.0143(8) 0.0110(8) 0.0187(9) 0.0009(6) 0.0042(7) -0.0013(7)
C5 0.0140(8) 0.0137(8) 0.0154(8) 0.0010(7) 0.0028(6) 0.0002(7)
C6 0.0188(9) 0.0170(9) 0.0127(8) 0.0070(7) 0.0017(7) -0.0002(7)
C7 0.0233(9) 0.0172(9) 0.0157(9) 0.0064(8) 0.0053(7) 0.0002(7)
C8 0.0342(11) 0.0234(10) 0.0175(9) 0.0098(9) 0.0068(8) 0.0035(8)
C9 0.0337(12) 0.0317(12) 0.0170(9) 0.0133(9) -0.0024(8) -0.0029(8)
C10 0.0232(10) 0.0291(11) 0.0244(10) 0.0063(9) -0.0049(8) -0.0062(9)
C11 0.0187(9) 0.0201(10) 0.0220(10) 0.0052(8) 0.0003(7) -0.0034(8)
C12 0.0248(10) 0.0195(10) 0.0201(9) 0.0015(8) 0.0055(8) 0.0041(8)
C13 0.0332(12) 0.0411(14) 0.0337(13) -0.0051(10) 0.0148(10) 0.0051(10)
C14 0.0335(12) 0.0223(11) 0.0357(12) 0.0007(9) -0.0009(10) -0.0017(9)
C15 0.0190(10) 0.0245(11) 0.0338(12) -0.0032(8) -0.0001(8) -0.0016(9)
C16 0.0458(15) 0.0254(12) 0.0505(16) -0.0017(11) 0.0030(12) -0.0011(11)
C17 0.0201(11) 0.0469(16) 0.0666(19) -0.0045(11) 0.0031(11) 0.0133(14)
C18 0.0175(9) 0.0159(9) 0.0142(8) 0.0071(7) 0.0032(7) -0.0005(7)
C19 0.0230(10) 0.0173(9) 0.0158(9) 0.0040(7) 0.0044(7) -0.0001(7)
C20 0.0314(11) 0.0166(9) 0.0243(10) 0.0081(8) 0.0063(8) 0.0032(8)
C21 0.0254(10) 0.0247(10) 0.0212(10) 0.0132(8) 0.0044(8) 0.0029(8)
C22 0.0191(9) 0.0252(10) 0.0182(9) 0.0072(8) 0.0036(7) -0.0009(8)
C23 0.0187(9) 0.0188(9) 0.0152(8) 0.0050(7) 0.0037(7) -0.0023(7)
C24 0.0236(10) 0.0154(9) 0.0265(10) 0.0022(8) 0.0052(8) 0.0016(8)
C25 0.0342(12) 0.0254(11) 0.0371(13) -0.0042(9) 0.0050(10) -0.0067(10)
C26 0.0325(12) 0.0310(12) 0.0314(12) 0.0031(10) 0.0111(9) 0.0056(9)
C27 0.0188(9) 0.0183(9) 0.0262(10) 0.0028(8) 0.0055(8) -0.0035(8)
C28 0.0277(11) 0.0279(12) 0.0448(14) -0.0023(9) -0.0017(10) -0.0089(10)
C29 0.0324(12) 0.0261(11) 0.0333(12) -0.0009(9) 0.0141(9) 0.0009(9)
C30 0.0209(9) 0.0075(8) 0.0291(10) 0.0070(7) 0.0142(8) 0.0030(7)
C31 0.0153(9) 0.0199(9) 0.0204(9) 0.0002(7) 0.0015(7) -0.0022(7)
C32 0.0180(9) 0.0191(9) 0.0218(9) -0.0018(7) 0.0062(7) -0.0021(7)
C33 0.0225(9) 0.0123(8) 0.0181(9) 0.0002(7) 0.0029(7) -0.0009(7)
C34 0.0165(9) 0.0182(9) 0.0211(9) 0.0004(7) -0.0011(7) 0.0005(7)
C35 0.0353(11) 0.0096(8) 0.0191(9) 0.0029(8) 0.0133(8) 0.0022(7)
O36 0.0255(8) 0.0327(8) 0.0180(7) -0.0035(6) 0.0035(6) 0.0013(6)
C37 0.0343(12) 0.0326(12) 0.0221(10) -0.0058(10) 0.0090(9) 0.0002(9)
C38 0.0165(9) 0.0165(9) 0.0186(9) 0.0048(7) 0.0049(7) 0.0017(7)
N39 0.0245(9) 0.0214(9) 0.0322(10) 0.0044(7) 0.0051(7) -0.0045(7)
C40 0.0351(12) 0.0226(11) 0.0363(12) 0.0088(9) 0.0089(10) -0.0047(9)
C41 0.0352(13) 0.0350(13) 0.0370(13) 0.0227(10) 0.0113(10) 0.0012(10)
C42 0.0283(12) 0.0582(17) 0.0340(13) 0.0260(12) -0.0010(10) -0.0058(12)
N43 0.0229(9) 0.0412(11) 0.0264(9) 0.0132(8) 0.0000(7) -0.0052(8)
Cl1S 0.0242(3) 0.0402(3) 0.0355(3) -0.0066(2) -0.0025(2) 0.0004(2)
O1W 0.0519(11) 0.0328(10) 0.0335(10) -0.0101(8) 0.0084(8) -0.0110(8)

loop_
_atom_type_symbol
_atom_type_description
_atom_type_scat_dispersion_real
_atom_type_scat_dispersion_imag
_atom_type_scat_source
C C 0.0033 0.0016 'International Tables Vol C Tables 4.2.6.8 and 6.1.1.4'
H H 0.0000 0.0000 'International Tables Vol C Tables 4.2.6.8 and 6.1.1.4'
Cl Cl 0.1484 0.1585 'International Tables Vol C Tables 4.2.6.8 and 6.1.1.4'
N N 0.0061 0.0033 'International Tables Vol C Tables 4.2.6.8 and 6.1.1.4'
O O 0.0106 0.0060 'International Tables Vol C Tables 4.2.6.8 and 6.1.1.4'

loop_
_geom_angle_atom_site_label_1
_geom_angle_atom_site_label_2
_geom_angle_atom_site_label_3
_geom_angle_site_symmetry_1
_geom_angle_site_symmetry_3
_geom_angle
_geom_angle_publ_flag
N2 N1 C5 . . 112.47(15) ?
N2 N1 C6 . . 117.21(15) ?
C5 N1 C6 . . 130.32(16) ?
N1 N2 N3 . . 104.41(14) ?
N2 N3 C4 . . 113.01(15) ?
N2 N3 C18 . . 118.02(14) ?
C4 N3 C18 . . 128.93(16) ?
N3 C4 C5 . . 104.32(17) ?
N3 C4 C30 . . 124.22(16) ?
C5 C4 C30 . . 131.15(17) ?
N1 C5 C4 . . 105.77(16) ?
N1 C5 C38 . . 124.07(16) ?
C4 C5 C38 . . 130.09(17) ?
C7 C6 C11 . . 124.93(18) ?
C7 C6 N1 . . 117.77(17) ?
C11 C6 N1 . . 117.28(17) ?
C6 C7 C8 . . 116.05(19) ?
C6 C7 C12 . . 123.24(17) ?
C8 C7 C12 . . 120.67(18) ?
C9 C8 C7 . . 121.2(2) ?
C9 C8 H8 . . 119.4 ?
C7 C8 H8 . . 119.4 ?
C10 C9 C8 . . 120.5(2) ?
C10 C9 H9 . . 119.7 ?
C8 C9 H9 . . 119.7 ?
C9 C10 C11 . . 121.2(2) ?
C9 C10 H10 . . 119.4 ?
C11 C10 H10 . . 119.4 ?
C6 C11 C10 . . 116.09(19) ?
C6 C11 C15 . . 121.93(18) ?
C10 C11 C15 . . 121.99(19) ?
C7 C12 C13 . . 111.29(18) ?
C7 C12 C14 . . 109.54(17) ?
C13 C12 C14 . . 111.55(19) ?
C7 C12 H12 . . 108.1 ?
C13 C12 H12 . . 108.1 ?
C14 C12 H12 . . 108.1 ?
C12 C13 H13A . . 109.5 ?
C12 C13 H13B . . 109.5 ?
H13A C13 H13B . . 109.5 ?
C12 C13 H13C . . 109.5 ?
H13A C13 H13C . . 109.5 ?
H13B C13 H13C . . 109.5 ?
C12 C14 H14A . . 109.5 ?
C12 C14 H14B . . 109.5 ?
H14A C14 H14B . . 109.5 ?
C12 C14 H14C . . 109.5 ?
H14A C14 H14C . . 109.5 ?
H14B C14 H14C . . 109.5 ?
C11 C15 C16 . . 111.5(2) ?
C11 C15 C17 . . 111.78(19) ?
C16 C15 C17 . . 111.6(2) ?
C11 C15 H15 . . 107.2 ?
C16 C15 H15 . . 107.2 ?
C17 C15 H15 . . 107.2 ?
C15 C16 H16A . . 109.5 ?
C15 C16 H16B . . 109.5 ?
H16A C16 H16B . . 109.5 ?
C15 C16 H16C . . 109.5 ?
H16A C16 H16C . . 109.5 ?
H16B C16 H16C . . 109.5 ?
C15 C17 H17A . . 109.5 ?
C15 C17 H17B . . 109.5 ?
H17A C17 H17B . . 109.5 ?
C15 C17 H17C . . 109.5 ?
H17A C17 H17C . . 109.5 ?
H17B C17 H17C . . 109.5 ?
C19 C18 C23 . . 124.97(17) ?
C19 C18 N3 . . 117.47(17) ?
C23 C18 N3 . . 117.55(17) ?
C18 C19 C20 . . 115.74(19) ?
C18 C19 C24 . . 123.91(17) ?
C20 C19 C24 . . 120.32(19) ?
C21 C20 C19 . . 121.4(2) ?
C21 C20 H20 . . 119.3 ?
C19 C20 H20 . . 119.3 ?
C20 C21 C22 . . 120.91(18) ?
C20 C21 H21 . . 119.5 ?
C22 C21 H21 . . 119.5 ?
C21 C22 C23 . . 120.6(2) ?
C21 C22 H22 . . 119.7 ?
C23 C22 H22 . . 119.7 ?
C22 C23 C18 . . 116.42(19) ?
C22 C23 C27 . . 121.14(18) ?
C18 C23 C27 . . 122.37(17) ?
C19 C24 C25 . . 111.81(17) ?
C19 C24 C26 . . 109.61(18) ?
C25 C24 C26 . . 110.20(19) ?
C19 C24 H24 . . 108.4 ?
C25 C24 H24 . . 108.4 ?
C26 C24 H24 . . 108.4 ?
C24 C25 H25A . . 109.5 ?
C24 C25 H25B . . 109.5 ?
H25A C25 H25B . . 109.5 ?
C24 C25 H25C . . 109.5 ?
H25A C25 H25C . . 109.5 ?
H25B C25 H25C . . 109.5 ?
C24 C26 H26A . . 109.5 ?
C24 C26 H26B . . 109.5 ?
H26A C26 H26B . . 109.5 ?
C24 C26 H26C . . 109.5 ?
H26A C26 H26C . . 109.5 ?
H26B C26 H26C . . 109.5 ?
C23 C27 C28 . . 112.84(18) ?
C23 C27 C29 . . 110.12(17) ?
C28 C27 C29 . . 109.94(19) ?
C23 C27 H27 . . 107.9 ?
C28 C27 H27 . . 107.9 ?
C29 C27 H27 . . 107.9 ?
C27 C28 H28A . . 109.5 ?
C27 C28 H28B . . 109.5 ?
H28A C28 H28B . . 109.5 ?
C27 C28 H28C . . 109.5 ?
H28A C28 H28C . . 109.5 ?
H28B C28 H28C . . 109.5 ?
C27 C29 H29A . . 109.5 ?
C27 C29 H29B . . 109.5 ?
H29A C29 H29B . . 109.5 ?
C27 C29 H29C . . 109.5 ?
H29A C29 H29C . . 109.5 ?
H29B C29 H29C . . 109.5 ?
C35 C30 C31 . . 121.03(19) ?
C35 C30 C4 . . 123.03(17) ?
C31 C30 C4 . . 115.92(18) ?
C32 C31 C30 . . 119.50(18) ?
C32 C31 H31 . . 120.3 ?
C30 C31 H31 . . 120.3 ?
C31 C32 C33 . . 119.21(18) ?
C31 C32 H32 . . 120.4 ?
C33 C32 H32 . . 120.4 ?
O36 C33 C34 . . 115.44(17) ?
O36 C33 C32 . . 124.12(18) ?
C34 C33 C32 . . 120.44(19) ?
C33 C34 C35 . . 118.98(18) ?
C33 C34 H34 . . 120.5 ?
C35 C34 H34 . . 120.5 ?
C30 C35 C34 . . 120.80(19) ?
C30 C35 H35 . . 119.6 ?
C34 C35 H35 . . 119.6 ?
C33 O36 C37 . . 117.05(16) ?
O36 C37 H37A . . 109.5 ?
O36 C37 H37B . . 109.5 ?
H37A C37 H37B . . 109.5 ?
O36 C37 H37C . . 109.5 ?
H37A C37 H37C . . 109.5 ?
H37B C37 H37C . . 109.5 ?
N39 C38 N43 . . 128.20(18) ?
N39 C38 C5 . . 115.48(17) ?
N43 C38 C5 . . 116.32(18) ?
C38 N39 C40 . . 114.92(19) ?
N39 C40 C41 . . 122.8(2) ?
N39 C40 H40 . . 118.6 ?
C41 C40 H40 . . 118.6 ?
C40 C41 C42 . . 116.7(2) ?
C40 C41 H41 . . 121.6 ?
C42 C41 H41 . . 121.6 ?
N43 C42 C41 . . 122.5(2) ?
N43 C42 H42 . . 118.7 ?
C41 C42 H42 . . 118.7 ?
C38 N43 C42 . . 114.8(2) ?
H1W O1W H2W . . 105.(3) ?

loop_
_geom_bond_atom_site_label_1
_geom_bond_atom_site_label_2
_geom_bond_site_symmetry_2
_geom_bond_distance
_geom_bond_publ_flag
N1 N2 . 1.325(2) ?
N1 C5 . 1.366(3) ?
N1 C6 . 1.463(3) ?
N2 N3 . 1.328(2) ?
N3 C4 . 1.372(2) ?
N3 C18 . 1.457(2) ?
C4 C5 . 1.386(3) ?
C4 C30 . 1.496(3) ?
C5 C38 . 1.486(3) ?
C6 C7 . 1.396(3) ?
C6 C11 . 1.398(3) ?
C7 C8 . 1.403(3) ?
C7 C12 . 1.521(3) ?
C8 C9 . 1.388(3) ?
C8 H8 . 0.95 ?
C9 C10 . 1.382(3) ?
C9 H9 . 0.95 ?
C10 C11 . 1.402(3) ?
C10 H10 . 0.95 ?
C11 C15 . 1.518(3) ?
C12 C13 . 1.533(3) ?
C12 C14 . 1.539(3) ?
C12 H12 . 1.0 ?
C13 H13A . 0.98 ?
C13 H13B . 0.98 ?
C13 H13C . 0.98 ?
C14 H14A . 0.98 ?
C14 H14B . 0.98 ?
C14 H14C . 0.98 ?
C15 C16 . 1.532(3) ?
C15 C17 . 1.533(3) ?
C15 H15 . 1.0 ?
C16 H16A . 0.98 ?
C16 H16B . 0.98 ?
C16 H16C . 0.98 ?
C17 H17A . 0.98 ?
C17 H17B . 0.98 ?
C17 H17C . 0.98 ?
C18 C19 . 1.398(3) ?
C18 C23 . 1.403(3) ?
C19 C20 . 1.402(3) ?
C19 C24 . 1.524(3) ?
C20 C21 . 1.384(3) ?
C20 H20 . 0.95 ?
C21 C22 . 1.391(3) ?
C21 H21 . 0.95 ?
C22 C23 . 1.399(3) ?
C22 H22 . 0.95 ?
C23 C27 . 1.527(3) ?
C24 C25 . 1.532(3) ?
C24 C26 . 1.537(3) ?
C24 H24 . 1.0 ?
C25 H25A . 0.98 ?
C25 H25B . 0.98 ?
C25 H25C . 0.98 ?
C26 H26A . 0.98 ?
C26 H26B . 0.98 ?
C26 H26C . 0.98 ?
C27 C28 . 1.535(3) ?
C27 C29 . 1.542(3) ?
C27 H27 . 1.0 ?
C28 H28A . 0.98 ?
C28 H28B . 0.98 ?
C28 H28C . 0.98 ?
C29 H29A . 0.98 ?
C29 H29B . 0.98 ?
C29 H29C . 0.98 ?
C30 C35 . 1.346(3) ?
C30 C31 . 1.397(3) ?
C31 C32 . 1.389(3) ?
C31 H31 . 0.95 ?
C32 C33 . 1.398(3) ?
C32 H32 . 0.95 ?
C33 O36 . 1.370(3) ?
C33 C34 . 1.391(3) ?
C34 C35 . 1.396(3) ?
C34 H34 . 0.95 ?
C35 H35 . 0.95 ?
O36 C37 . 1.432(3) ?
C37 H37A . 0.98 ?
C37 H37B . 0.98 ?
C37 H37C . 0.98 ?
C38 N39 . 1.333(3) ?
C38 N43 . 1.335(3) ?
N39 C40 . 1.347(3) ?
C40 C41 . 1.373(4) ?
C40 H40 . 0.95 ?
C41 C42 . 1.390(4) ?
C41 H41 . 0.95 ?
C42 N43 . 1.345(3) ?
C42 H42 . 0.95 ?
O1W H1W . 0.89(3) ?
O1W H2W . 0.89(4) ?

loop_
_geom_torsion_atom_site_label_1
_geom_torsion_atom_site_label_2
_geom_torsion_atom_site_label_3
_geom_torsion_atom_site_label_4
_geom_torsion_site_symmetry_1
_geom_torsion_site_symmetry_2
_geom_torsion_site_symmetry_3
_geom_torsion_site_symmetry_4
_geom_torsion
_geom_torsion_publ_flag
C5 N1 N2 N3 . . . . 0.5(2) ?
C6 N1 N2 N3 . . . . -179.47(15) ?
N1 N2 N3 C4 . . . . 0.4(2) ?
N1 N2 N3 C18 . . . . 178.46(15) ?
N2 N3 C4 C5 . . . . -1.1(2) ?
C18 N3 C4 C5 . . . . -178.87(17) ?
N2 N3 C4 C30 . . . . 173.16(17) ?
C18 N3 C4 C30 . . . . -4.6(3) ?
N2 N1 C5 C4 . . . . -1.1(2) ?
C6 N1 C5 C4 . . . . 178.81(18) ?
N2 N1 C5 C38 . . . . 176.03(17) ?
C6 N1 C5 C38 . . . . -4.0(3) ?
N3 C4 C5 N1 . . . . 1.26(19) ?
C30 C4 C5 N1 . . . . -172.40(19) ?
N3 C4 C5 C38 . . . . -175.67(18) ?
C30 C4 C5 C38 . . . . 10.7(3) ?
N2 N1 C6 C7 . . . . -84.9(2) ?
C5 N1 C6 C7 . . . . 95.1(2) ?
N2 N1 C6 C11 . . . . 93.3(2) ?
C5 N1 C6 C11 . . . . -86.6(2) ?
C11 C6 C7 C8 . . . . -0.1(3) ?
N1 C6 C7 C8 . . . . 177.97(16) ?
C11 C6 C7 C12 . . . . 177.36(18) ?
N1 C6 C7 C12 . . . . -4.5(3) ?
C6 C7 C8 C9 . . . . -0.2(3) ?
C12 C7 C8 C9 . . . . -177.79(19) ?
C7 C8 C9 C10 . . . . 0.2(3) ?
C8 C9 C10 C11 . . . . 0.2(3) ?
C7 C6 C11 C10 . . . . 0.5(3) ?
N1 C6 C11 C10 . . . . -177.61(17) ?
C7 C6 C11 C15 . . . . -179.18(18) ?
N1 C6 C11 C15 . . . . 2.7(3) ?
C9 C10 C11 C6 . . . . -0.5(3) ?
C9 C10 C11 C15 . . . . 179.2(2) ?
C6 C7 C12 C13 . . . . 130.8(2) ?
C8 C7 C12 C13 . . . . -51.8(3) ?
C6 C7 C12 C14 . . . . -105.4(2) ?
C8 C7 C12 C14 . . . . 72.0(2) ?
C6 C11 C15 C16 . . . . -96.9(2) ?
C10 C11 C15 C16 . . . . 83.5(3) ?
C6 C11 C15 C17 . . . . 137.5(2) ?
C10 C11 C15 C17 . . . . -42.2(3) ?
N2 N3 C18 C19 . . . . -88.3(2) ?
C4 N3 C18 C19 . . . . 89.4(2) ?
N2 N3 C18 C23 . . . . 90.1(2) ?
C4 N3 C18 C23 . . . . -92.2(2) ?
C23 C18 C19 C20 . . . . -0.7(3) ?
N3 C18 C19 C20 . . . . 177.53(16) ?
C23 C18 C19 C24 . . . . 177.14(18) ?
N3 C18 C19 C24 . . . . -4.6(3) ?
C18 C19 C20 C21 . . . . 0.6(3) ?
C24 C19 C20 C21 . . . . -177.36(19) ?
C19 C20 C21 C22 . . . . -0.1(3) ?
C20 C21 C22 C23 . . . . -0.3(3) ?
C21 C22 C23 C18 . . . . 0.2(3) ?
C21 C22 C23 C27 . . . . -176.82(18) ?
C19 C18 C23 C22 . . . . 0.3(3) ?
N3 C18 C23 C22 . . . . -177.93(16) ?
C19 C18 C23 C27 . . . . 177.34(18) ?
N3 C18 C23 C27 . . . . -0.9(3) ?
C18 C19 C24 C25 . . . . 125.8(2) ?
C20 C19 C24 C25 . . . . -56.4(3) ?
C18 C19 C24 C26 . . . . -111.7(2) ?
C20 C19 C24 C26 . . . . 66.1(2) ?
C22 C23 C27 C28 . . . . -37.3(3) ?
C18 C23 C27 C28 . . . . 145.81(19) ?
C22 C23 C27 C29 . . . . 85.9(2) ?
C18 C23 C27 C29 . . . . -90.9(2) ?
N3 C4 C30 C35 . . . . 60.9(3) ?
C5 C4 C30 C35 . . . . -126.6(2) ?
N3 C4 C30 C31 . . . . -117.7(2) ?
C5 C4 C30 C31 . . . . 54.9(3) ?
C35 C30 C31 C32 . . . . 0.3(3) ?
C4 C30 C31 C32 . . . . 178.92(17) ?
C30 C31 C32 C33 . . . . 1.3(3) ?
C31 C32 C33 O36 . . . . 178.69(18) ?
C31 C32 C33 C34 . . . . -1.8(3) ?
O36 C33 C34 C35 . . . . -179.71(17) ?
C32 C33 C34 C35 . . . . 0.7(3) ?
C31 C30 C35 C34 . . . . -1.4(3) ?
C4 C30 C35 C34 . . . . -179.92(17) ?
C33 C34 C35 C30 . . . . 0.9(3) ?
C34 C33 O36 C37 . . . . -173.12(18) ?
C32 C33 O36 C37 . . . . 6.4(3) ?
N1 C5 C38 N39 . . . . -137.60(19) ?
C4 C5 C38 N39 . . . . 38.8(3) ?
N1 C5 C38 N43 . . . . 41.6(3) ?
C4 C5 C38 N43 . . . . -141.9(2) ?
N43 C38 N39 C40 . . . . -0.6(3) ?
C5 C38 N39 C40 . . . . 178.58(18) ?
C38 N39 C40 C41 . . . . 0.9(3) ?
N39 C40 C41 C42 . . . . -0.2(4) ?
C40 C41 C42 N43 . . . . -0.9(4) ?
N39 C38 N43 C42 . . . . -0.5(3) ?
C5 C38 N43 C42 . . . . -179.6(2) ?
C41 C42 N43 C38 . . . . 1.2(4) ?
